data_2203772
loop_
_publ_author_name
'M. Alagar'
'S. Kannan'
'K. Rajagopal'
'V. Venugopal'
'R. V. Krishnakumar'
'M. Subha Nandhini'
'S. Natarajan'

_publ_section_title (Dibenzylacetone-\k<i>O</i>)(1,3-diphenylpropane-1,3-dionato-\k^2^<i>O,O</i>')dioxouranium(VI)
_journal_issue 6
_journal_name_full 'Acta Crystallographica Section E'
_journal_page_first m773
_journal_page_last m775
_journal_paper_doi 10.1107/S1600536804011122
_journal_volume 60
_journal_year 2004
_chemical_formula_iupac '[U O2 (C15 H9 O2)2 (C17 H18 O)]'
_chemical_formula_moiety 'C47 H36 O7 U'
_chemical_formula_sum 'C47 H36 O7 U'
_chemical_formula_weight 950.79
_chemical_name_systematic
;
(Dibenzylacetone-\kO)(1,3-diphenylpropane-1,3-dionato-
\k^2^O,O')dioxouranium(VI)
;
_space_group_IT_number 61
_symmetry_cell_setting orthorhombic
_symmetry_space_group_name_Hall '-P 2ac 2ab'
_symmetry_space_group_name_H-M 'P b c a'
_atom_sites_solution_hydrogens geom
_atom_sites_solution_primary direct
_atom_sites_solution_secondary difmap
_audit_creation_method SHELXL-97
_cell_angle_alpha 90.00
_cell_angle_beta 90.00
_cell_angle_gamma 90.00
_cell_formula_units_Z 8
_cell_length_a 13.001(3)
_cell_length_b 23.211(3)
_cell_length_c 27.010(8)
_cell_measurement_reflns_used 25
_cell_measurement_temperature 293(2)
_cell_measurement_theta_max 25
_cell_measurement_theta_min 2
_cell_volume 8151(3)
_computing_cell_refinement 'CAD-4 Software'
_computing_data_collection 'CAD-4 Software (Enraf-Nonius, 1989)'
_computing_data_reduction 'CAD-4 Software'
_computing_molecular_graphics 'PLATON (Spek, 1999)'
_computing_publication_material SHELXL97
_computing_structure_refinement 'SHELXL97 (Sheldrick, 1997)'
_computing_structure_solution 'SHELXS97 (Sheldrick, 1990)'
_diffrn_ambient_temperature 293(2)
_diffrn_measured_fraction_theta_full 0.999
_diffrn_measured_fraction_theta_max 0.999
_diffrn_measurement_device_type 'Enraf-Nonius CAD-4'
_diffrn_measurement_method \w-2\q
_diffrn_radiation_monochromator graphite
_diffrn_radiation_source 'fine-focus sealed tube'
_diffrn_radiation_type MoK\a
_diffrn_radiation_wavelength 0.71073
_diffrn_reflns_av_R_equivalents 0.0266
_diffrn_reflns_av_sigmaI/netI 0.1061
_diffrn_reflns_limit_h_max 15
_diffrn_reflns_limit_h_min -5
_diffrn_reflns_limit_k_max 27
_diffrn_reflns_limit_k_min -10
_diffrn_reflns_limit_l_max 32
_diffrn_reflns_limit_l_min -10
_diffrn_reflns_number 7198
_diffrn_reflns_theta_full 24.97
_diffrn_reflns_theta_max 24.97
_diffrn_reflns_theta_min 2.17
_diffrn_standards_decay_% <1
_diffrn_standards_interval_count 100
_diffrn_standards_number 2
_exptl_absorpt_coefficient_mu 4.033
_exptl_absorpt_correction_T_max 0.552
_exptl_absorpt_correction_T_min 0.328
_exptl_absorpt_correction_type psi-scan
_exptl_absorpt_process_details '(North et al., 1968)'
_exptl_crystal_colour orange
_exptl_crystal_density_diffrn 1.550
_exptl_crystal_density_meas ?
_exptl_crystal_density_method .
_exptl_crystal_description plate
_exptl_crystal_F_000 3728
_exptl_crystal_size_max 0.30
_exptl_crystal_size_mid 0.24
_exptl_crystal_size_min 0.15
_refine_diff_density_max 3.221
_refine_diff_density_min -2.382
_refine_ls_extinction_coef none
_refine_ls_extinction_method none
_refine_ls_goodness_of_fit_ref 1.033
_refine_ls_hydrogen_treatment constr
_refine_ls_matrix_type full
_refine_ls_number_parameters 370
_refine_ls_number_reflns 7148
_refine_ls_number_restraints 0
_refine_ls_restrained_S_all 1.033
_refine_ls_R_factor_all 0.2030
_refine_ls_R_factor_gt 0.0701
_refine_ls_shift/su_max 0.000
_refine_ls_shift/su_mean 0.000
_refine_ls_structure_factor_coef Fsqd
_refine_ls_weighting_details 'calc w = 1/[\s^2^(Fo^2^)+(0.067P)^2^+334.1165P] where P = (Fo^2^+2Fc^2^)/3'
_refine_ls_weighting_scheme calc
_refine_ls_wR_factor_gt 0.1440
_refine_ls_wR_factor_ref 0.2670
_reflns_number_gt 3223
_reflns_number_total 7148
_reflns_threshold_expression I>2\s(I)
_cod_data_source_file hg6047.cif
_cod_data_source_block I
_cod_database_code 2203772
_cod_database_fobs_code 2203772

loop_
_symmetry_equiv_pos_as_xyz
'x, y, z'
'-x+1/2, -y, z+1/2'
'x+1/2, -y+1/2, -z'
'-x, y+1/2, -z+1/2'
'-x, -y, -z'
'x-1/2, y, -z-1/2'
'-x-1/2, y-1/2, z'
'x, -y-1/2, z-1/2'

loop_
_atom_site_label
_atom_site_fract_x
_atom_site_fract_y
_atom_site_fract_z
_atom_site_U_iso_or_equiv
_atom_site_adp_type
_atom_site_calc_flag
_atom_site_refinement_flags
_atom_site_occupancy
_atom_site_type_symbol
U1 0.47808(6) 0.15001(3) 0.34975(3) 0.0515(3) Uani d . 1 U
O1 0.3796(11) 0.1377(7) 0.3063(5) 0.073(5) Uani d . 1 O
O2 0.5756(14) 0.1596(6) 0.3921(5) 0.078(5) Uani d . 1 O
O3 0.5752(12) 0.0757(6) 0.3129(5) 0.065(4) Uani d . 1 O
O4 0.4379(11) 0.0627(6) 0.3864(5) 0.062(4) Uani d . 1 O
O5 0.3560(17) 0.1699(7) 0.4102(7) 0.117(8) Uani d . 1 O
O6 0.4342(14) 0.2504(6) 0.3487(9) 0.106(7) Uani d . 1 O
O7 0.5852(13) 0.1970(6) 0.2893(6) 0.071(4) Uani d . 1 O
C1 0.2873(13) 0.1424(8) 0.5032(7) 0.095(9) Uani d G 1 C
H1 0.3334 0.1169 0.4886 0.113 Uiso calc R 1 H
C2 0.2357(17) 0.1268(9) 0.5462(7) 0.120(12) Uani d G 1 C
H2 0.2474 0.0909 0.5605 0.143 Uiso calc R 1 H
C3 0.1666(16) 0.1649(12) 0.5680(6) 0.141(16) Uani d G 1 C
H3 0.1321 0.1545 0.5968 0.170 Uiso calc R 1 H
C4 0.1492(15) 0.2185(10) 0.5467(8) 0.134(14) Uani d G 1 C
H4 0.1030 0.2440 0.5613 0.161 Uiso calc R 1 H
C5 0.2007(15) 0.2341(7) 0.5036(8) 0.104(11) Uani d G 1 C
H5 0.1890 0.2700 0.4894 0.125 Uiso calc R 1 H
C6 0.2698(13) 0.1960(8) 0.4819(5) 0.075(8) Uani d G 1 C
C7 0.3266(19) 0.2113(12) 0.4370(9) 0.075(7) Uani d . 1 C
C8 0.3484(19) 0.2671(10) 0.4224(11) 0.080(8) Uani d . 1 C
H8 0.3264 0.2961 0.4437 0.095 Uiso calc R 1 H
C9 0.400(2) 0.2852(9) 0.3796(7) 0.058(6) Uani d . 1 C
C10 0.4123(14) 0.3461(5) 0.3679(7) 0.069(7) Uani d G 1 C
C11 0.4879(14) 0.3606(7) 0.3337(6) 0.084(8) Uani d G 1 C
H11 0.5245 0.3318 0.3176 0.100 Uiso calc R 1 H
C12 0.5087(15) 0.4182(8) 0.3237(7) 0.135(9) Uani d G 1 C
H12 0.5593 0.4279 0.3009 0.162 Uiso calc R 1 H
C13 0.4539(18) 0.4612(6) 0.3479(8) 0.135(9) Uani d G 1 C
H13 0.4678 0.4998 0.3412 0.162 Uiso calc R 1 H
C14 0.3783(17) 0.4467(6) 0.3821(8) 0.135(9) Uani d G 1 C
H14 0.3416 0.4755 0.3983 0.162 Uiso calc R 1 H
C15 0.3575(14) 0.3892(8) 0.3921(7) 0.131(14) Uani d G 1 C
H15 0.3069 0.3794 0.4150 0.157 Uiso calc R 1 H
C16 0.7299(13) 0.0308(4) 0.2560(7) 0.068(7) Uani d G 1 C
H16 0.7262 0.0707 0.2585 0.082 Uiso calc R 1 H
C17 0.7961(13) 0.0056(6) 0.2219(6) 0.101(11) Uani d G 1 C
H17 0.8367 0.0286 0.2016 0.122 Uiso calc R 1 H
C18 0.8017(13) -0.0541(7) 0.2181(6) 0.119(13) Uani d G 1 C
H18 0.8460 -0.0710 0.1953 0.143 Uiso calc R 1 H
C19 0.7411(14) -0.0885(4) 0.2485(7) 0.089(8) Uani d G 1 C
H19 0.7449 -0.1284 0.2460 0.106 Uiso calc R 1 H
C20 0.6749(12) -0.0633(6) 0.2826(6) 0.085(9) Uani d G 1 C
H20 0.6344 -0.0863 0.3029 0.102 Uiso calc R 1 H
C21 0.6693(11) -0.0036(6) 0.2863(6) 0.061(6) Uani d G 1 C
C22 0.5972(16) 0.0237(9) 0.3212(7) 0.047(5) Uani d . 1 C
C23 0.5514(18) -0.0079(9) 0.3612(8) 0.067(7) Uani d . 1 C
H23 0.5733 -0.0455 0.3666 0.081 Uiso calc R 1 H
C24 0.4762(18) 0.0146(9) 0.3922(7) 0.053(5) Uani d . 1 C
C25 0.4334(11) -0.0226(6) 0.4318(5) 0.046(5) Uani d G 1 C
C26 0.4803(11) -0.0723(6) 0.4495(6) 0.082(8) Uani d G 1 C
H26 0.5411 -0.0853 0.4352 0.098 Uiso calc R 1 H
C27 0.4364(14) -0.1026(6) 0.4885(6) 0.092(9) Uani d G 1 C
H27 0.4678 -0.1358 0.5004 0.110 Uiso calc R 1 H
C28 0.3455(14) -0.0831(8) 0.5099(5) 0.078(7) Uani d G 1 C
H28 0.3161 -0.1034 0.5360 0.093 Uiso calc R 1 H
C29 0.2986(12) -0.0334(8) 0.4922(7) 0.109(11) Uani d G 1 C
H29 0.2378 -0.0204 0.5065 0.130 Uiso calc R 1 H
C30 0.3425(12) -0.0031(6) 0.4532(6) 0.079(8) Uani d G 1 C
H30 0.3111 0.0301 0.4413 0.095 Uiso calc R 1 H
C31 0.9041(15) 0.2648(8) 0.3761(6) 0.120(7) Uani d G 1 C
H31 0.8608 0.2485 0.3996 0.144 Uiso calc R 1 H
C32 0.9987(16) 0.2873(9) 0.3903(6) 0.120(7) Uani d G 1 C
H32 1.0186 0.2861 0.4234 0.144 Uiso calc R 1 H
C33 1.0635(12) 0.3117(8) 0.3552(8) 0.120(7) Uani d G 1 C
H33 1.1268 0.3267 0.3647 0.144 Uiso calc R 1 H
C34 1.0338(13) 0.3135(7) 0.3057(7) 0.083(8) Uani d G 1 C
H34 1.0772 0.3298 0.2822 0.100 Uiso calc R 1 H
C35 0.9393(14) 0.2910(7) 0.2915(5) 0.071(7) Uani d G 1 C
H35 0.9194 0.2923 0.2584 0.085 Uiso calc R 1 H
C36 0.8744(11) 0.2667(7) 0.3267(7) 0.069(7) Uani d G 1 C
C37 0.7781(18) 0.2410(9) 0.3101(11) 0.073(6) Uani d . 1 C
H37 0.7304 0.2337 0.3350 0.087 Uiso calc R 1 H
C38 0.7482(18) 0.2264(9) 0.2649(10) 0.073(6) Uani d . 1 C
H38 0.7923 0.2338 0.2386 0.087 Uiso calc R 1 H
C39 0.6487(19) 0.1993(8) 0.2547(10) 0.063(6) Uani d . 1 C
C40 0.6304(19) 0.1738(9) 0.2069(8) 0.059(6) Uani d . 1 C
H40 0.6828 0.1745 0.1835 0.071 Uiso calc R 1 H
C41 0.5419(18) 0.1494(9) 0.1949(8) 0.062(6) Uani d . 1 C
H41 0.4912 0.1488 0.2192 0.075 Uiso calc R 1 H
C42 0.5166(14) 0.1239(9) 0.1483(4) 0.088(5) Uani d G 1 C
C43 0.5792(11) 0.1227(9) 0.1066(5) 0.088(5) Uani d G 1 C
H43 0.6461 0.1367 0.1083 0.106 Uiso calc R 1 H
C44 0.5416(15) 0.1007(10) 0.0623(5) 0.149(9) Uani d G 1 C
H44 0.5834 0.0999 0.0343 0.179 Uiso calc R 1 H
C45 0.4415(16) 0.0799(11) 0.0597(6) 0.149(9) Uani d G 1 C
H45 0.4163 0.0652 0.0300 0.179 Uiso calc R 1 H
C46 0.3789(12) 0.0811(10) 0.1014(7) 0.149(9) Uani d G 1 C
H46 0.3120 0.0672 0.0997 0.179 Uiso calc R 1 H
C47 0.4165(13) 0.1031(9) 0.1457(5) 0.088(5) Uani d G 1 C
H47 0.3747 0.1039 0.1736 0.106 Uiso calc R 1 H

loop_
_atom_site_aniso_label
_atom_site_aniso_U_11
_atom_site_aniso_U_22
_atom_site_aniso_U_33
_atom_site_aniso_U_12
_atom_site_aniso_U_13
_atom_site_aniso_U_23
U1 0.0623(5) 0.0376(4) 0.0545(5) 0.0024(4) 0.0102(4) -0.0022(4)
O1 0.062(10) 0.097(13) 0.060(9) -0.026(9) 0.004(8) 0.003(9)
O2 0.113(13) 0.061(10) 0.061(10) -0.020(10) 0.012(10) 0.006(8)
O3 0.086(12) 0.047(9) 0.062(9) -0.002(8) 0.034(9) 0.010(7)
O4 0.071(10) 0.052(9) 0.064(9) 0.015(8) 0.019(8) 0.002(8)
O5 0.17(2) 0.051(10) 0.124(16) 0.050(12) 0.085(15) -0.002(10)
O6 0.107(14) 0.034(8) 0.177(19) 0.024(9) 0.043(15) -0.001(11)
O7 0.080(12) 0.056(10) 0.078(11) 0.002(9) 0.015(10) 0.001(9)
C1 0.09(2) 0.10(2) 0.09(2) 0.000(18) 0.039(16) 0.022(18)
C2 0.11(3) 0.15(3) 0.09(2) -0.02(2) 0.04(2) 0.02(2)
C3 0.14(3) 0.22(5) 0.07(2) -0.02(3) 0.05(2) -0.03(3)
C4 0.12(3) 0.17(4) 0.11(3) 0.04(3) 0.06(2) 0.00(3)
C5 0.09(2) 0.12(3) 0.10(2) 0.001(19) 0.031(19) -0.04(2)
C6 0.062(17) 0.10(2) 0.065(15) -0.014(15) 0.027(13) -0.038(15)
C7 0.064(17) 0.085(19) 0.075(17) 0.024(14) 0.026(14) 0.003(15)
C8 0.075(18) 0.044(14) 0.12(2) 0.019(13) 0.003(17) -0.006(14)
C9 0.094(19) 0.045(13) 0.036(12) -0.003(12) 0.011(12) -0.007(10)
C10 0.070(16) 0.043(12) 0.094(18) -0.009(13) -0.004(13) -0.020(13)
C11 0.08(2) 0.062(16) 0.11(2) 0.004(14) -0.018(16) 0.010(14)
C12 0.18(3) 0.068(12) 0.16(2) -0.029(14) -0.017(17) 0.014(13)
C13 0.18(3) 0.068(12) 0.16(2) -0.029(14) -0.017(17) 0.014(13)
C14 0.18(3) 0.068(12) 0.16(2) -0.029(14) -0.017(17) 0.014(13)
C15 0.11(3) 0.051(17) 0.23(4) 0.027(17) 0.01(3) -0.02(2)
C16 0.077(16) 0.040(11) 0.088(17) -0.010(13) 0.015(14) 0.009(13)
C17 0.12(2) 0.040(14) 0.15(3) 0.019(15) 0.06(2) 0.025(16)
C18 0.10(2) 0.054(16) 0.20(4) 0.016(16) 0.08(2) 0.00(2)
C19 0.10(2) 0.057(15) 0.11(2) 0.000(16) 0.024(19) -0.012(18)
C20 0.076(18) 0.049(14) 0.13(2) -0.010(13) 0.047(17) -0.005(15)
C21 0.046(14) 0.062(15) 0.074(16) 0.012(12) 0.014(12) -0.003(12)
C22 0.054(14) 0.048(12) 0.038(11) -0.005(10) -0.005(10) 0.000(9)
C23 0.073(17) 0.046(12) 0.083(17) 0.001(11) 0.006(13) 0.022(12)
C24 0.053(13) 0.058(13) 0.049(12) -0.006(12) 0.001(12) -0.024(10)
C25 0.046(12) 0.037(10) 0.055(12) -0.015(9) -0.005(10) 0.010(9)
C26 0.099(19) 0.084(17) 0.063(14) 0.006(16) -0.007(15) 0.033(13)
C27 0.10(2) 0.083(19) 0.09(2) 0.010(17) 0.013(18) 0.024(16)
C28 0.08(2) 0.080(19) 0.069(17) -0.004(15) 0.015(15) 0.006(14)
C29 0.11(3) 0.10(2) 0.12(3) 0.02(2) 0.04(2) 0.02(2)
C30 0.073(18) 0.060(15) 0.10(2) 0.009(13) 0.033(16) 0.022(15)
C31 0.13(2) 0.109(16) 0.116(16) -0.029(13) -0.030(14) -0.017(12)
C32 0.13(2) 0.109(16) 0.116(16) -0.029(13) -0.030(14) -0.017(12)
C33 0.13(2) 0.109(16) 0.116(16) -0.029(13) -0.030(14) -0.017(12)
C34 0.08(2) 0.057(15) 0.11(2) 0.002(15) 0.008(17) -0.008(15)
C35 0.077(18) 0.045(13) 0.092(18) -0.018(12) -0.009(15) -0.002(13)
C36 0.066(16) 0.035(12) 0.105(19) -0.015(11) -0.018(15) -0.001(12)
C37 0.056(11) 0.042(9) 0.121(17) -0.001(8) 0.022(12) -0.010(11)
C38 0.056(11) 0.042(9) 0.121(17) -0.001(8) 0.022(12) -0.010(11)
C39 0.074(18) 0.033(11) 0.083(17) 0.008(11) 0.002(15) -0.013(12)
C40 0.068(16) 0.050(13) 0.060(14) 0.007(12) 0.029(13) -0.001(11)
C41 0.075(17) 0.037(10) 0.075(15) 0.004(13) 0.024(13) -0.005(12)
C42 0.103(12) 0.140(14) 0.021(5) -0.020(11) 0.005(8) -0.001(8)
C43 0.103(12) 0.140(14) 0.021(5) -0.020(11) 0.005(8) -0.001(8)
C44 0.11(2) 0.22(2) 0.120(17) -0.051(18) -0.019(14) -0.013(18)
C45 0.11(2) 0.22(2) 0.120(17) -0.051(18) -0.019(14) -0.013(18)
C46 0.11(2) 0.22(2) 0.120(17) -0.051(18) -0.019(14) -0.013(18)
C47 0.103(12) 0.140(14) 0.021(5) -0.020(11) 0.005(8) -0.001(8)

loop_
_atom_type_symbol
_atom_type_description
_atom_type_scat_dispersion_real
_atom_type_scat_dispersion_imag
_atom_type_scat_source
C C 0.0033 0.0016 'International Tables Vol C Tables 4.2.6.8 and 6.1.1.4'
H H 0.0000 0.0000 'International Tables Vol C Tables 4.2.6.8 and 6.1.1.4'
O O 0.0106 0.0060 'International Tables Vol C Tables 4.2.6.8 and 6.1.1.4'
U U -9.6767 9.6646 'International Tables Vol C Tables 4.2.6.8 and 6.1.1.4'

loop_
_geom_angle_atom_site_label_1
_geom_angle_atom_site_label_2
_geom_angle_atom_site_label_3
_geom_angle
O2 U1 O1 178.1(8)
O2 U1 O4 89.8(6)
O1 U1 O4 88.8(6)
O2 U1 O5 90.6(8)
O1 U1 O5 90.2(8)
O4 U1 O5 73.7(5)
O2 U1 O3 88.9(7)
O1 U1 O3 89.4(7)
O4 U1 O3 70.2(5)
O5 U1 O3 143.9(5)
O2 U1 O6 93.3(7)
O1 U1 O6 88.7(8)
O4 U1 O6 143.3(6)
O5 U1 O6 69.7(6)
O3 U1 O6 146.3(6)
O2 U1 O7 88.0(6)
O1 U1 O7 92.4(6)
O4 U1 O7 144.8(5)
O5 U1 O7 141.4(5)
O3 U1 O7 74.6(5)
O6 U1 O7 71.9(6)
C22 O3 U1 138.2(13)
C24 O4 U1 139.2(15)
C7 O5 U1 139.6(18)
C9 O6 U1 135.0(17)
C39 O7 U1 155.6(14)
C2 C1 C6 120.0
C2 C1 H1 120.0
C6 C1 H1 120.0
C3 C2 C1 120.0
C3 C2 H2 120.0
C1 C2 H2 120.0
C4 C3 C2 120.0
C4 C3 H3 120.0
C2 C3 H3 120.0
C3 C4 C5 120.0
C3 C4 H4 120.0
C5 C4 H4 120.0
C6 C5 C4 120.0
C6 C5 H5 120.0
C4 C5 H5 120.0
C5 C6 C1 120.0
C5 C6 C7 121.5(16)
C1 C6 C7 118.5(16)
O5 C7 C8 119(2)
O5 C7 C6 116(2)
C8 C7 C6 125(2)
C7 C8 C9 128(2)
C7 C8 H8 116.0
C9 C8 H8 116.0
O6 C9 C8 122(2)
O6 C9 C10 116.3(19)
C8 C9 C10 121.6(19)
C11 C10 C15 120.0
C11 C10 C9 117.3(15)
C15 C10 C9 122.5(15)
C10 C11 C12 120.0
C10 C11 H11 120.0
C12 C11 H11 120.0
C13 C12 C11 120.0
C13 C12 H12 120.0
C11 C12 H12 120.0
C12 C13 C14 120.0
C12 C13 H13 120.0
C14 C13 H13 120.0
C13 C14 C15 120.0
C13 C14 H14 120.0
C15 C14 H14 120.0
C14 C15 C10 120.0
C14 C15 H15 120.0
C10 C15 H15 120.0
C17 C16 C21 120.0
C17 C16 H16 120.0
C21 C16 H16 120.0
C16 C17 C18 120.0
C16 C17 H17 120.0
C18 C17 H17 120.0
C19 C18 C17 120.0
C19 C18 H18 120.0
C17 C18 H18 120.0
C18 C19 C20 120.0
C18 C19 H19 120.0
C20 C19 H19 120.0
C21 C20 C19 120.0
C21 C20 H20 120.0
C19 C20 H20 120.0
C20 C21 C16 120.0
C20 C21 C22 120.6(13)
C16 C21 C22 119.4(13)
O3 C22 C23 122.0(19)
O3 C22 C21 116.2(17)
C23 C22 C21 121.7(18)
C24 C23 C22 124(2)
C24 C23 H23 118.1
C22 C23 H23 118.1
O4 C24 C23 123(2)
O4 C24 C25 117.9(18)
C23 C24 C25 118.8(19)
C26 C25 C30 120.0
C26 C25 C24 124.5(13)
C30 C25 C24 115.4(13)
C27 C26 C25 120.0
C27 C26 H26 120.0
C25 C26 H26 120.0
C26 C27 C28 120.0
C26 C27 H27 120.0
C28 C27 H27 120.0
C27 C28 C29 120.0
C27 C28 H28 120.0
C29 C28 H28 120.0
C30 C29 C28 120.0
C30 C29 H29 120.0
C28 C29 H29 120.0
C29 C30 C25 120.0
C29 C30 H30 120.0
C25 C30 H30 120.0
C32 C31 C36 120.0
C32 C31 H31 120.0
C36 C31 H31 120.0
C33 C32 C31 120.0
C33 C32 H32 120.0
C31 C32 H32 120.0
C34 C33 C32 120.0
C34 C33 H33 120.0
C32 C33 H33 120.0
C33 C34 C35 120.0
C33 C34 H34 120.0
C35 C34 H34 120.0
C36 C35 C34 120.0
C36 C35 H35 120.0
C34 C35 H35 120.0
C35 C36 C31 120.0
C35 C36 C37 118.6(17)
C31 C36 C37 121.3(17)
C38 C37 C36 130(2)
C38 C37 H37 115.2
C36 C37 H37 115.2
C37 C38 C39 123(2)
C37 C38 H38 118.6
C39 C38 H38 118.6
O7 C39 C40 123(2)
O7 C39 C38 118(2)
C40 C39 C38 119(2)
C41 C40 C39 123(2)
C41 C40 H40 118.7
C39 C40 H40 118.7
C40 C41 C42 126(2)
C40 C41 H41 116.9
C42 C41 H41 116.9
C43 C42 C47 120.0
C43 C42 C41 126.0(14)
C47 C42 C41 113.8(15)
C42 C43 C44 120.0
C42 C43 H43 120.0
C44 C43 H43 120.0
C43 C44 C45 120.0
C43 C44 H44 120.0
C45 C44 H44 120.0
C46 C45 C44 120.0
C46 C45 H45 120.0
C44 C45 H45 120.0
C45 C46 C47 120.0
C45 C46 H46 120.0
C47 C46 H46 120.0
C46 C47 C42 120.0
C46 C47 H47 120.0
C42 C47 H47 120.0

loop_
_geom_bond_atom_site_label_1
_geom_bond_atom_site_label_2
_geom_bond_distance
_geom_bond_publ_flag
U1 O2 1.723(17) y
U1 O1 1.760(15) y
U1 O4 2.315(14) y
U1 O5 2.322(17) y
U1 O3 2.358(14) y
U1 O6 2.399(14) y
U1 O7 2.406(16) y
O3 C22 1.26(2) ?
O4 C24 1.23(2) ?
O5 C7 1.26(3) ?
O6 C9 1.25(2) ?
O7 C39 1.25(3) ?
C1 C2 1.3900 ?
C1 C6 1.3900 ?
C1 H1 0.9300 ?
C2 C3 1.3900 ?
C2 H2 0.9300 ?
C3 C4 1.3900 ?
C3 H3 0.9300 ?
C4 C5 1.3900 ?
C4 H4 0.9300 ?
C5 C6 1.3900 ?
C5 H5 0.9300 ?
C6 C7 1.46(3) ?
C7 C8 1.38(3) ?
C8 C9 1.40(3) ?
C8 H8 0.9300 ?
C9 C10 1.46(2) ?
C10 C11 1.3900 ?
C10 C15 1.3900 ?
C11 C12 1.3900 ?
C11 H11 0.9300 ?
C12 C13 1.3900 ?
C12 H12 0.9300 ?
C13 C14 1.3900 ?
C13 H13 0.9300 ?
C14 C15 1.3900 ?
C14 H14 0.9300 ?
C15 H15 0.9300 ?
C16 C17 1.3900 ?
C16 C21 1.3900 ?
C16 H16 0.9300 ?
C17 C18 1.3900 ?
C17 H17 0.9300 ?
C18 C19 1.3900 ?
C18 H18 0.9300 ?
C19 C20 1.3900 ?
C19 H19 0.9300 ?
C20 C21 1.3900 ?
C20 H20 0.9300 ?
C21 C22 1.47(2) ?
C22 C23 1.43(3) ?
C23 C24 1.39(3) ?
C23 H23 0.9300 ?
C24 C25 1.48(2) ?
C25 C26 1.3900 ?
C25 C30 1.3900 ?
C26 C27 1.3900 ?
C26 H26 0.9300 ?
C27 C28 1.3900 ?
C27 H27 0.9300 ?
C28 C29 1.3900 ?
C28 H28 0.9300 ?
C29 C30 1.3900 ?
C29 H29 0.9300 ?
C30 H30 0.9300 ?
C31 C32 1.3900 ?
C31 C36 1.3900 ?
C31 H31 0.9300 ?
C32 C33 1.3900 ?
C32 H32 0.9300 ?
C33 C34 1.3900 ?
C33 H33 0.9300 ?
C34 C35 1.3900 ?
C34 H34 0.9300 ?
C35 C36 1.3900 ?
C35 H35 0.9300 ?
C36 C37 1.46(3) ?
C37 C38 1.32(3) ?
C37 H37 0.9300 ?
C38 C39 1.46(3) ?
C38 H38 0.9300 ?
C39 C40 1.44(3) ?
C40 C41 1.32(3) ?
C40 H40 0.9300 ?
C41 C42 1.43(2) ?
C41 H41 0.9300 ?
C42 C43 1.3900 ?
C42 C47 1.3900 ?
C43 C44 1.3900 ?
C43 H43 0.9300 ?
C44 C45 1.3900 ?
C44 H44 0.9300 ?
C45 C46 1.3900 ?
C45 H45 0.9300 ?
C46 C47 1.3900 ?
C46 H46 0.9300 ?
C47 H47 0.9300 ?

loop_
_geom_torsion_atom_site_label_1
_geom_torsion_atom_site_label_2
_geom_torsion_atom_site_label_3
_geom_torsion_atom_site_label_4
_geom_torsion
O2 U1 O3 C22 77(2)
O1 U1 O3 C22 -102(2)
O4 U1 O3 C22 -13(2)
O5 U1 O3 C22 -12(3)
O6 U1 O3 C22 171(2)
O7 U1 O3 C22 165(2)
O2 U1 O4 C24 -66(2)
O1 U1 O4 C24 112(2)
O5 U1 O4 C24 -157(2)
O3 U1 O4 C24 23(2)
O6 U1 O4 C24 -161(2)
O7 U1 O4 C24 20(3)
O2 U1 O5 C7 66(3)
O1 U1 O5 C7 -116(3)
O4 U1 O5 C7 156(3)
O3 U1 O5 C7 155(3)
O6 U1 O5 C7 -27(3)
O7 U1 O5 C7 -22(4)
O2 U1 O6 C9 -64(3)
O1 U1 O6 C9 116(3)
O4 U1 O6 C9 30(3)
O5 U1 O6 C9 25(2)
O3 U1 O6 C9 -157(2)
O7 U1 O6 C9 -151(3)
O2 U1 O7 C39 95(4)
O1 U1 O7 C39 -83(4)
O4 U1 O7 C39 8(5)
O5 U1 O7 C39 -176(4)
O3 U1 O7 C39 6(4)
O6 U1 O7 C39 -171(4)
C6 C1 C2 C3 0.0
C1 C2 C3 C4 0.0
C2 C3 C4 C5 0.0
C3 C4 C5 C6 0.0
C4 C5 C6 C1 0.0
C4 C5 C6 C7 -179(2)
C2 C1 C6 C5 0.0
C2 C1 C6 C7 179.1(19)
U1 O5 C7 C8 22(5)
U1 O5 C7 C6 -158.6(19)
C5 C6 C7 O5 -155(2)
C1 C6 C7 O5 26(3)
C5 C6 C7 C8 25(3)
C1 C6 C7 C8 -154(2)
O5 C7 C8 C9 1(5)
C6 C7 C8 C9 -178(2)
U1 O6 C9 C8 -20(4)
U1 O6 C9 C10 162.5(15)
C7 C8 C9 O6 -1(5)
C7 C8 C9 C10 177(2)
O6 C9 C10 C11 -21(3)
C8 C9 C10 C11 162(2)
O6 C9 C10 C15 164.3(19)
C8 C9 C10 C15 -14(3)
C15 C10 C11 C12 0.0
C9 C10 C11 C12 -175.3(18)
C10 C11 C12 C13 0.0
C11 C12 C13 C14 0.0
C12 C13 C14 C15 0.0
C13 C14 C15 C10 0.0
C11 C10 C15 C14 0.0
C9 C10 C15 C14 175.1(19)
C21 C16 C17 C18 0.0
C16 C17 C18 C19 0.0
C17 C18 C19 C20 0.0
C18 C19 C20 C21 0.0
C19 C20 C21 C16 0.0
C19 C20 C21 C22 178.1(16)
C17 C16 C21 C20 0.0
C17 C16 C21 C22 -178.1(16)
U1 O3 C22 C23 6(3)
U1 O3 C22 C21 -176.5(13)
C20 C21 C22 O3 -160.4(15)
C16 C21 C22 O3 18(2)
C20 C21 C22 C23 17(2)
C16 C21 C22 C23 -164.8(16)
O3 C22 C23 C24 3(3)
C21 C22 C23 C24 -174(2)
U1 O4 C24 C23 -24(3)
U1 O4 C24 C25 161.6(13)
C22 C23 C24 O4 4(4)
C22 C23 C24 C25 179.0(19)
O4 C24 C25 C26 -166.6(15)
C23 C24 C25 C26 18(2)
O4 C24 C25 C30 10(2)
C23 C24 C25 C30 -164.7(17)
C30 C25 C26 C27 0.0
C24 C25 C26 C27 176.7(15)
C25 C26 C27 C28 0.0
C26 C27 C28 C29 0.0
C27 C28 C29 C30 0.0
C28 C29 C30 C25 0.0
C26 C25 C30 C29 0.0
C24 C25 C30 C29 -177.0(14)
C36 C31 C32 C33 0.0
C31 C32 C33 C34 0.0
C32 C33 C34 C35 0.0
C33 C34 C35 C36 0.0
C34 C35 C36 C31 0.0
C34 C35 C36 C37 -177.1(16)
C32 C31 C36 C35 0.0
C32 C31 C36 C37 177.0(17)
C35 C36 C37 C38 15(3)
C31 C36 C37 C38 -162(2)
C36 C37 C38 C39 178.3(19)
U1 O7 C39 C40 61(5)
U1 O7 C39 C38 -115(4)
C37 C38 C39 O7 9(3)
C37 C38 C39 C40 -167(2)
O7 C39 C40 C41 5(4)
C38 C39 C40 C41 -179(2)
C39 C40 C41 C42 179(2)
C40 C41 C42 C43 -3(3)
C40 C41 C42 C47 -178(2)
C47 C42 C43 C44 0.0
C41 C42 C43 C44 -175(2)
C42 C43 C44 C45 0.0
C43 C44 C45 C46 0.0
C44 C45 C46 C47 0.0
C45 C46 C47 C42 0.0
C43 C42 C47 C46 0.0
C41 C42 C47 C46 175.2(19)
